data_4508588
loop_
_publ_author_name
'Camerel, Franck'
'Le Helloco, Guillaume'
'Guizouarn, Thierry'
'Jeannin, Olivier'
'Fourmigu\'e, Marc'
'Fr\;ackowiak, Arkadiusz'
'Olejniczak, Iwona'
'\'Swietlik, Roman'
'Marino, Andrea'
'Collet, Eric'
'Toupet, Loic'
'Auban-Senzier, Pascale'
'Canadell, Enric'

_publ_section_title
;
 Correlation between Metal--Insulator Transition and Hydrogen-Bonding
 Network in the Organic Metal
 \d-(BEDT-TTF)4[2,6-Anthracene-bis(sulfonate)]&#x00B7;(H2O)4
;
_journal_issue 11
_journal_name_full 'Crystal Growth &amp; Design'
_journal_page_first 5135
_journal_paper_doi 10.1021/cg401416h
_journal_volume 13
_journal_year 2013
_chemical_formula_moiety 'C14 H8 O6 S2, 4(C10 H8 S8), 4(H2 O)'
_chemical_formula_sum 'C54 H48 O10 S34'
_chemical_formula_weight 1943.27
_chemical_name_common '(ET)4 ABS 4H2O'
_chemical_name_systematic
;
 ?
;
_space_group_IT_number 14
_symmetry_cell_setting monoclinic
_symmetry_space_group_name_Hall '-P 2ybc'
_symmetry_space_group_name_H-M 'P 1 21/c 1'
_atom_sites_solution_hydrogens geom
_atom_sites_solution_primary direct
_atom_sites_solution_secondary difmap
_audit_creation_method SHELXL-97
_cell_angle_alpha 90.00
_cell_angle_beta 106.501(2)
_cell_angle_gamma 90.00
_cell_formula_units_Z 2
_cell_length_a 17.0782(4)
_cell_length_b 13.1485(2)
_cell_length_c 16.8083(4)
_cell_measurement_temperature 150(2)
_cell_volume 3618.90(14)
_computing_cell_refinement 'CrysAlis RED, Oxford Diffraction Ltd.,Version 1.171.35.11'
_computing_data_collection 'CrysAlis CCD, Oxford Diffraction Ltd.,Version 1.171.35.11'
_computing_data_reduction 'CrysAlis RED, Oxford Diffraction Ltd.,Version 1.171.35.11'
_computing_molecular_graphics 'MERCURY 2.4.5(CCDC, 2011)'
_computing_publication_material 'WINGX (Farrugia, 1999)'
_computing_structure_refinement 'SHELXL-97 (Sheldrick, 1997)'
_computing_structure_solution 'SIR-97_(Altomare & al., 1999)'
_diffrn_ambient_temperature 150(2)
_diffrn_detector_area_resol_mean 16.1852
_diffrn_measured_fraction_theta_full 0.992
_diffrn_measured_fraction_theta_max 0.992
_diffrn_measurement_device_type 'CCD Saphire 3 Xcalibur'
_diffrn_measurement_method 'omega scan'
_diffrn_radiation_monochromator graphite
_diffrn_radiation_source 'fine-focus sealed tube'
_diffrn_radiation_type MoK\a
_diffrn_radiation_wavelength 0.71073
_diffrn_reflns_av_R_equivalents 0.0282
_diffrn_reflns_av_sigmaI/netI 0.0362
_diffrn_reflns_limit_h_max 18
_diffrn_reflns_limit_h_min -21
_diffrn_reflns_limit_k_max 16
_diffrn_reflns_limit_k_min -16
_diffrn_reflns_limit_l_max 21
_diffrn_reflns_limit_l_min -19
_diffrn_reflns_number 24851
_diffrn_reflns_theta_full 27.00
_diffrn_reflns_theta_max 27.00
_diffrn_reflns_theta_min 2.90
_exptl_absorpt_coefficient_mu 1.053
_exptl_absorpt_correction_type none
_exptl_crystal_colour black
_exptl_crystal_density_diffrn 1.780
_exptl_crystal_density_method 'not measured'
_exptl_crystal_description block
_exptl_crystal_F_000 1976
_exptl_crystal_size_max 0.490
_exptl_crystal_size_mid 0.363
_exptl_crystal_size_min 0.163
_refine_diff_density_max 2.326
_refine_diff_density_min -1.122
_refine_diff_density_rms 0.200
_refine_ls_extinction_method none
_refine_ls_goodness_of_fit_ref 1.099
_refine_ls_hydrogen_treatment constr
_refine_ls_matrix_type full
_refine_ls_number_parameters 428
_refine_ls_number_reflns 7839
_refine_ls_number_restraints 0
_refine_ls_restrained_S_all 1.099
_refine_ls_R_factor_all 0.1142
_refine_ls_R_factor_gt 0.0809
_refine_ls_shift/su_max 0.001
_refine_ls_shift/su_mean 0.000
_refine_ls_structure_factor_coef Fsqd
_refine_ls_weighting_details 'calc w=1/[\s^2^(Fo^2^)+(0.1652P)^2^+0.0000P] where P=(Fo^2^+2Fc^2^)/3'
_refine_ls_weighting_scheme calc
_refine_ls_wR_factor_gt 0.2445
_refine_ls_wR_factor_ref 0.2666
_reflns_number_gt 4621
_reflns_number_total 7839
_reflns_threshold_expression >2sigma(I)
_cod_data_source_file cg401416h_si_002.cif
_cod_data_source_block ET4ABS150K
_cod_depositor_comments
;
The following automatic conversions were performed:

'_symmetry_cell_setting' value 'Monoclinic' changed to 'monoclinic'
according to /home/saulius/struct/CIF-dictionaries/cif_core.dic
dictionary named 'cif_core.dic' version 2.4.2 from 2011-04-26.

Automatic conversion script
Id: cif_fix_values 1891 2012-01-12 08:04:46Z andrius 
;
_cod_original_cell_volume 3618.90(13)
_cod_original_sg_symbol_H-M P21/c
_cod_database_code 4508588

loop_
_symmetry_equiv_pos_as_xyz
'x, y, z'
'-x, y+1/2, -z+1/2'
'-x, -y, -z'
'x, -y-1/2, z-1/2'

loop_
_atom_site_label
_atom_site_type_symbol
_atom_site_fract_x
_atom_site_fract_y
_atom_site_fract_z
_atom_site_U_iso_or_equiv
_atom_site_adp_type
_atom_site_occupancy
_atom_site_symmetry_multiplicity
_atom_site_calc_flag
_atom_site_refinement_flags
S1 S -0.18831(8) 0.17241(10) 0.18561(8) 0.0246(3) Uani 1 1 d .
S2 S -0.23883(8) 0.42649(10) 0.14477(8) 0.0219(3) Uani 1 1 d .
S3 S -0.05846(7) 0.24999(9) 0.32807(7) 0.0160(3) Uani 1 1 d .
S4 S -0.09489(7) 0.46609(10) 0.28842(8) 0.0195(3) Uani 1 1 d .
S5 S 0.09649(7) 0.31575(9) 0.48044(7) 0.0170(3) Uani 1 1 d .
S6 S 0.06595(7) 0.53011(9) 0.43399(8) 0.0195(3) Uani 1 1 d .
S7 S 0.24647(8) 0.35299(10) 0.61714(8) 0.0245(3) Uani 1 1 d .
S8 S 0.20880(9) 0.60929(10) 0.56022(10) 0.0325(4) Uani 1 1 d .
S11 S -0.25175(8) 0.35320(10) -0.11304(8) 0.0223(3) Uani 1 1 d .
S12 S -0.21046(9) 0.61022(10) -0.05860(9) 0.0310(4) Uani 1 1 d .
S13 S -0.09906(7) 0.31570(9) 0.02030(7) 0.0174(3) Uani 1 1 d .
S14 S -0.06656(7) 0.53017(9) 0.06521(8) 0.0192(3) Uani 1 1 d .
S15 S 0.05694(7) 0.25021(9) 0.17314(7) 0.0162(3) Uani 1 1 d .
S16 S 0.09378(7) 0.46711(10) 0.20945(8) 0.0191(3) Uani 1 1 d .
S17 S 0.18468(8) 0.17552(10) 0.31911(8) 0.0233(3) Uani 1 1 d .
S18 S 0.23528(8) 0.42882(10) 0.35647(8) 0.0209(3) Uani 1 1 d .
S21 S 0.50197(8) 0.27464(10) 0.74268(7) 0.0209(3) Uani 1 1 d .
O1 O 0.4297(4) 0.2455(5) 0.7578(4) 0.121(3) Uani 1 1 d .
O2 O 0.5742(4) 0.2423(5) 0.7993(3) 0.106(3) Uani 1 1 d .
O3 O 0.5045(3) 0.3805(4) 0.7254(3) 0.0652(16) Uani 1 1 d .
C1 C -0.2912(3) 0.2236(4) 0.1511(4) 0.0309(13) Uani 1 1 d .
H1A H -0.3288 0.1706 0.1200 0.037 Uiso 1 1 calc R
H1B H -0.3093 0.2426 0.2001 0.037 Uiso 1 1 calc R
C2 C -0.2957(3) 0.3156(4) 0.0965(4) 0.0295(14) Uani 1 1 d .
H2A H -0.3538 0.3352 0.0742 0.035 Uiso 1 1 calc R
H2B H -0.2759 0.2957 0.0488 0.035 Uiso 1 1 calc R
C3 C -0.1387(3) 0.2772(4) 0.2401(3) 0.0189(11) Uani 1 1 d .
C4 C -0.1575(3) 0.3767(4) 0.2231(3) 0.0151(10) Uani 1 1 d .
C5 C -0.0313(3) 0.3767(4) 0.3513(3) 0.0143(10) Uani 1 1 d .
C6 C 0.0350(3) 0.4040(4) 0.4147(3) 0.0159(10) Uani 1 1 d .
C7 C 0.1647(3) 0.4046(4) 0.5401(3) 0.0179(11) Uani 1 1 d .
C8 C 0.1504(3) 0.5023(4) 0.5179(3) 0.0182(11) Uani 1 1 d .
C9 C 0.3063(5) 0.4622(6) 0.6519(8) 0.125(6) Uani 1 1 d .
H9A H 0.3042 0.4726 0.7096 0.150 Uiso 1 1 calc R
H9B H 0.3630 0.4412 0.6562 0.150 Uiso 1 1 calc R
C10 C 0.2990(4) 0.5515(6) 0.6198(6) 0.074(3) Uani 1 1 d .
H10A H 0.3370 0.5532 0.5849 0.089 Uiso 1 1 calc R
H10B H 0.3221 0.5986 0.6665 0.089 Uiso 1 1 calc R
C11 C -0.3167(5) 0.4603(6) -0.1363(8) 0.115(5) Uani 1 1 d .
H11A H -0.3517 0.4497 -0.1937 0.138 Uiso 1 1 calc R
H11B H -0.3532 0.4548 -0.1001 0.138 Uiso 1 1 calc R
C12 C -0.2941(4) 0.5554(5) -0.1326(6) 0.070(3) Uani 1 1 d .
H12A H -0.3424 0.5953 -0.1299 0.084 Uiso 1 1 calc R
H12B H -0.2857 0.5708 -0.1873 0.084 Uiso 1 1 calc R
C13 C -0.1687(3) 0.4050(4) -0.0382(3) 0.0164(10) Uani 1 1 d .
C14 C -0.1524(3) 0.5025(4) -0.0168(3) 0.0157(10) Uani 1 1 d .
C15 C -0.0367(3) 0.4038(4) 0.0857(3) 0.0170(10) Uani 1 1 d .
C16 C 0.0295(3) 0.3764(4) 0.1487(3) 0.0147(10) Uani 1 1 d .
C17 C 0.1363(3) 0.2784(4) 0.2622(3) 0.0165(10) Uani 1 1 d .
C18 C 0.1549(3) 0.3784(4) 0.2778(3) 0.0159(10) Uani 1 1 d .
C19 C 0.2867(3) 0.2268(5) 0.3561(5) 0.0433(17) Uani 1 1 d .
H19A H 0.3219 0.1753 0.3922 0.052 Uiso 1 1 calc R
H19B H 0.3080 0.2374 0.3078 0.052 Uiso 1 1 calc R
C20 C 0.2945(4) 0.3201(5) 0.4012(5) 0.061(2) Uani 1 1 d .
H20A H 0.3527 0.3404 0.4155 0.074 Uiso 1 1 calc R
H20B H 0.2822 0.3053 0.4542 0.074 Uiso 1 1 calc R
C21 C 0.5006(3) 0.2099(4) 0.6470(3) 0.0205(11) Uani 1 1 d .
C22 C 0.4866(3) 0.2658(4) 0.5704(3) 0.0254(12) Uani 1 1 d .
H22 H 0.4795 0.3375 0.5698 0.030 Uiso 1 1 calc R
C23 C 0.4837(3) 0.2154(4) 0.4993(3) 0.0251(12) Uani 1 1 d .
H23 H 0.4770 0.2526 0.4494 0.030 Uiso 1 1 calc R
C24 C 0.4905(3) 0.1079(4) 0.4985(3) 0.0226(12) Uani 1 1 d .
C25 C 0.5057(3) 0.0516(4) 0.5757(3) 0.0206(11) Uani 1 1 d .
C26 C 0.5108(3) 0.1053(4) 0.6481(3) 0.0252(12) Uani 1 1 d .
H26 H 0.5215 0.0698 0.6993 0.030 Uiso 1 1 calc R
C27 C 0.5148(3) -0.0530(4) 0.5748(3) 0.0274(12) Uani 1 1 d .
H27 H 0.5249 -0.0892 0.6256 0.033 Uiso 1 1 calc R
O4 O 0.5198(3) 0.5529(4) 0.6345(3) 0.0702(16) Uiso 1 1 d .
O5 O 0.5991 0.4745 0.5269 0.149 Uiso 1 1 d .

loop_
_atom_site_aniso_label
_atom_site_aniso_U_11
_atom_site_aniso_U_22
_atom_site_aniso_U_33
_atom_site_aniso_U_23
_atom_site_aniso_U_13
_atom_site_aniso_U_12
S1 0.0225(7) 0.0143(7) 0.0288(7) -0.0051(5) -0.0058(6) 0.0023(5)
S2 0.0203(7) 0.0159(7) 0.0224(7) 0.0022(5) -0.0055(5) 0.0008(5)
S3 0.0155(6) 0.0115(7) 0.0170(6) 0.0015(4) -0.0020(5) 0.0007(5)
S4 0.0170(7) 0.0126(7) 0.0232(7) 0.0011(5) -0.0035(5) 0.0016(5)
S5 0.0163(7) 0.0103(6) 0.0192(6) 0.0004(5) -0.0032(5) 0.0008(5)
S6 0.0171(7) 0.0115(7) 0.0247(7) 0.0013(5) -0.0027(5) 0.0000(5)
S7 0.0230(7) 0.0169(7) 0.0237(7) 0.0006(5) -0.0093(6) 0.0003(5)
S8 0.0274(8) 0.0130(7) 0.0433(9) -0.0019(6) -0.0126(7) -0.0036(6)
S11 0.0197(7) 0.0153(7) 0.0235(7) -0.0008(5) -0.0074(5) 0.0002(5)
S12 0.0251(8) 0.0132(7) 0.0406(9) 0.0016(6) -0.0134(6) 0.0023(6)
S13 0.0158(7) 0.0115(7) 0.0195(7) -0.0015(5) -0.0040(5) -0.0006(5)
S14 0.0164(7) 0.0114(7) 0.0244(7) -0.0014(5) -0.0029(5) 0.0002(5)
S15 0.0144(6) 0.0126(7) 0.0177(6) -0.0021(5) -0.0017(5) 0.0005(5)
S16 0.0152(7) 0.0141(7) 0.0223(7) -0.0014(5) -0.0042(5) -0.0003(5)
S17 0.0225(7) 0.0142(7) 0.0258(7) 0.0043(5) -0.0052(6) -0.0019(5)
S18 0.0183(7) 0.0154(7) 0.0220(7) -0.0025(5) -0.0056(5) 0.0007(5)
S21 0.0236(7) 0.0113(6) 0.0246(7) -0.0042(5) 0.0018(6) 0.0008(5)
O1 0.114(5) 0.145(7) 0.152(6) -0.112(5) 0.116(5) -0.095(5)
O2 0.131(5) 0.096(5) 0.054(4) -0.036(3) -0.034(4) 0.085(4)
O3 0.126(5) 0.022(3) 0.049(3) -0.009(2) 0.028(3) -0.004(3)
C1 0.017(3) 0.030(3) 0.041(3) -0.002(3) 0.000(2) -0.008(2)
C2 0.015(3) 0.031(3) 0.033(3) 0.000(3) -0.008(2) 0.001(2)
C3 0.015(3) 0.015(3) 0.023(3) 0.001(2) -0.001(2) 0.002(2)
C4 0.011(2) 0.013(2) 0.016(2) 0.0017(19) -0.0036(19) 0.0008(19)
C5 0.009(2) 0.014(3) 0.017(2) 0.0030(19) -0.0012(19) 0.0029(18)
C6 0.015(2) 0.014(3) 0.016(2) -0.0005(18) 0.000(2) -0.0028(19)
C7 0.015(3) 0.017(3) 0.018(2) 0.002(2) -0.003(2) 0.002(2)
C8 0.013(2) 0.018(3) 0.018(3) -0.001(2) -0.004(2) -0.003(2)
C9 0.052(5) 0.027(5) 0.218(13) 0.019(6) -0.085(7) -0.008(4)
C10 0.045(4) 0.032(4) 0.105(7) 0.016(4) -0.043(4) -0.013(4)
C11 0.053(5) 0.027(5) 0.197(12) -0.024(6) -0.074(6) 0.014(4)
C12 0.035(4) 0.028(4) 0.106(7) -0.012(4) -0.044(4) 0.010(3)
C13 0.011(2) 0.017(3) 0.017(2) 0.0005(19) -0.0012(19) -0.0006(19)
C14 0.010(2) 0.014(3) 0.019(2) 0.0000(19) -0.0030(19) 0.0008(19)
C15 0.016(3) 0.013(3) 0.020(3) -0.0003(19) 0.002(2) 0.0010(19)
C16 0.009(2) 0.014(3) 0.017(2) -0.0024(19) -0.0036(19) 0.0003(18)
C17 0.014(2) 0.015(3) 0.018(2) -0.004(2) 0.001(2) 0.0020(19)
C18 0.008(2) 0.017(3) 0.018(2) -0.003(2) -0.0041(19) -0.0012(19)
C19 0.019(3) 0.025(4) 0.074(5) 0.002(3) -0.006(3) 0.004(2)
C20 0.034(4) 0.034(4) 0.090(6) -0.006(4) -0.025(4) 0.008(3)
C21 0.020(3) 0.018(3) 0.026(3) -0.005(2) 0.011(2) -0.001(2)
C22 0.030(3) 0.018(3) 0.028(3) 0.000(2) 0.008(2) 0.003(2)
C23 0.021(3) 0.029(3) 0.026(3) 0.002(2) 0.006(2) 0.005(2)
C24 0.020(3) 0.025(3) 0.028(3) -0.004(2) 0.016(2) 0.000(2)
C25 0.017(3) 0.018(3) 0.029(3) 0.002(2) 0.009(2) -0.002(2)
C26 0.016(3) 0.040(4) 0.021(3) 0.005(2) 0.007(2) -0.001(2)
C27 0.035(3) 0.030(3) 0.022(3) 0.002(2) 0.016(2) 0.002(3)

loop_
_atom_type_symbol
_atom_type_description
_atom_type_scat_dispersion_real
_atom_type_scat_dispersion_imag
_atom_type_scat_source
C C 0.0033 0.0016 'International Tables Vol C Tables 4.2.6.8 and 6.1.1.4'
H H 0.0000 0.0000 'International Tables Vol C Tables 4.2.6.8 and 6.1.1.4'
O O 0.0106 0.0060 'International Tables Vol C Tables 4.2.6.8 and 6.1.1.4'
S S 0.1246 0.1234 'International Tables Vol C Tables 4.2.6.8 and 6.1.1.4'

loop_
_geom_angle_atom_site_label_1
_geom_angle_atom_site_label_2
_geom_angle_atom_site_label_3
_geom_angle
_geom_angle_site_symmetry_1
_geom_angle_site_symmetry_3
C3 S1 C1 99.0(2) . .
C4 S2 C2 104.2(2) . .
C5 S3 C3 95.1(2) . .
C5 S4 C4 95.3(2) . .
C6 S5 C7 95.9(2) . .
C8 S6 C6 95.1(2) . .
C7 S7 C9 101.2(3) . .
C8 S8 C10 101.0(3) . .
C13 S11 C11 100.3(3) . .
C14 S12 C12 101.9(3) . .
C15 S13 C13 95.9(2) . .
C14 S14 C15 95.2(2) . .
C16 S15 C17 95.2(2) . .
C16 S16 C18 95.0(2) . .
C17 S17 C19 99.3(3) . .
C18 S18 C20 104.2(3) . .
O2 S21 O1 116.9(6) . .
O2 S21 O3 111.4(4) . .
O1 S21 O3 112.8(4) . .
O2 S21 C21 104.4(3) . .
O1 S21 C21 104.2(3) . .
O3 S21 C21 105.7(3) . .
C2 C1 S1 111.7(4) . .
C2 C1 H1A 109.3 . .
S1 C1 H1A 109.3 . .
C2 C1 H1B 109.3 . .
S1 C1 H1B 109.3 . .
H1A C1 H1B 108.0 . .
C1 C2 S2 116.4(4) . .
C1 C2 H2A 108.2 . .
S2 C2 H2A 108.2 . .
C1 C2 H2B 108.2 . .
S2 C2 H2B 108.2 . .
H2A C2 H2B 107.3 . .
C4 C3 S1 127.1(4) . .
C4 C3 S3 117.2(4) . .
S1 C3 S3 115.7(3) . .
C3 C4 S2 127.6(4) . .
C3 C4 S4 116.7(4) . .
S2 C4 S4 115.7(3) . .
C6 C5 S3 122.4(4) . .
C6 C5 S4 122.2(4) . .
S3 C5 S4 115.4(3) . .
C5 C6 S5 122.6(4) . .
C5 C6 S6 122.4(4) . .
S5 C6 S6 114.9(3) . .
C8 C7 S5 116.2(4) . .
C8 C7 S7 128.5(4) . .
S5 C7 S7 115.3(3) . .
C7 C8 S8 128.2(4) . .
C7 C8 S6 118.0(4) . .
S8 C8 S6 113.8(3) . .
C10 C9 S7 128.9(7) . .
C10 C9 H9A 105.1 . .
S7 C9 H9A 105.1 . .
C10 C9 H9B 105.1 . .
S7 C9 H9B 105.1 . .
H9A C9 H9B 105.9 . .
C9 C10 S8 126.8(6) . .
C9 C10 H10A 105.6 . .
S8 C10 H10A 105.6 . .
C9 C10 H10B 105.6 . .
S8 C10 H10B 105.6 . .
H10A C10 H10B 106.1 . .
C12 C11 S11 126.5(6) . .
C12 C11 H11A 105.7 . .
S11 C11 H11A 105.7 . .
C12 C11 H11B 105.7 . .
S11 C11 H11B 105.7 . .
H11A C11 H11B 106.1 . .
C11 C12 S12 126.5(6) . .
C11 C12 H12A 105.7 . .
S12 C12 H12A 105.7 . .
C11 C12 H12B 105.7 . .
S12 C12 H12B 105.7 . .
H12A C12 H12B 106.1 . .
C14 C13 S11 129.2(4) . .
C14 C13 S13 115.7(4) . .
S11 C13 S13 115.1(3) . .
C13 C14 S12 127.8(4) . .
C13 C14 S14 118.5(4) . .
S12 C14 S14 113.6(3) . .
C16 C15 S13 122.7(4) . .
C16 C15 S14 122.5(4) . .
S13 C15 S14 114.8(3) . .
C15 C16 S16 121.5(4) . .
C15 C16 S15 123.0(4) . .
S16 C16 S15 115.5(2) . .
C18 C17 S17 127.0(4) . .
C18 C17 S15 116.8(4) . .
S17 C17 S15 116.2(3) . .
C17 C18 S18 127.2(4) . .
C17 C18 S16 116.9(4) . .
S18 C18 S16 115.9(3) . .
C20 C19 S17 116.0(5) . .
C20 C19 H19A 108.3 . .
S17 C19 H19A 108.3 . .
C20 C19 H19B 108.3 . .
S17 C19 H19B 108.3 . .
H19A C19 H19B 107.4 . .
C19 C20 S18 120.4(5) . .
C19 C20 H20A 107.2 . .
S18 C20 H20A 107.2 . .
C19 C20 H20B 107.2 . .
S18 C20 H20B 107.2 . .
H20A C20 H20B 106.9 . .
C26 C21 C22 120.4(5) . .
C26 C21 S21 119.0(4) . .
C22 C21 S21 120.6(4) . .
C23 C22 C21 119.6(5) . .
C23 C22 H22 120.2 . .
C21 C22 H22 120.2 . .
C22 C23 C24 120.8(5) . .
C22 C23 H23 119.6 . .
C24 C23 H23 119.6 . .
C27 C24 C23 122.2(5) 3_656 .
C27 C24 C25 118.1(5) 3_656 .
C23 C24 C25 119.6(5) . .
C26 C25 C27 122.4(5) . .
C26 C25 C24 118.3(5) . .
C27 C25 C24 119.3(5) . .
C21 C26 C25 121.1(5) . .
C21 C26 H26 119.4 . .
C25 C26 H26 119.4 . .
C25 C27 C24 122.6(5) . 3_656
C25 C27 H27 118.7 . .
C24 C27 H27 118.7 3_656 .

loop_
_geom_bond_atom_site_label_1
_geom_bond_atom_site_label_2
_geom_bond_distance
_geom_bond_site_symmetry_2
S1 C3 1.736(5) .
S1 C1 1.817(6) .
S2 C4 1.747(5) .
S2 C2 1.811(6) .
S3 C5 1.744(5) .
S3 C3 1.744(5) .
S4 C5 1.740(5) .
S4 C4 1.751(5) .
S5 C6 1.735(5) .
S5 C7 1.751(5) .
S6 C8 1.746(5) .
S6 C6 1.743(5) .
S7 C7 1.749(5) .
S7 C9 1.762(8) .
S8 C8 1.754(5) .
S8 C10 1.754(7) .
S11 C13 1.745(5) .
S11 C11 1.767(7) .
S12 C14 1.758(5) .
S12 C12 1.760(6) .
S13 C15 1.738(5) .
S13 C13 1.759(5) .
S14 C14 1.741(5) .
S14 C15 1.743(5) .
S15 C16 1.742(5) .
S15 C17 1.749(5) .
S16 C16 1.742(5) .
S16 C18 1.757(5) .
S17 C17 1.726(5) .
S17 C19 1.806(6) .
S18 C18 1.744(5) .
S18 C20 1.789(7) .
S21 O2 1.394(5) .
S21 O1 1.384(5) .
S21 O3 1.425(5) .
S21 C21 1.813(5) .
C1 C2 1.507(8) .
C1 H1A 0.9900 .
C1 H1B 0.9900 .
C2 H2A 0.9900 .
C2 H2B 0.9900 .
C3 C4 1.358(7) .
C5 C6 1.364(7) .
C7 C8 1.341(7) .
C9 C10 1.285(11) .
C9 H9A 0.9900 .
C9 H9B 0.9900 .
C10 H10A 0.9900 .
C10 H10B 0.9900 .
C11 C12 1.305(10) .
C11 H11A 0.9900 .
C11 H11B 0.9900 .
C12 H12A 0.9900 .
C12 H12B 0.9900 .
C13 C14 1.339(7) .
C15 C16 1.360(7) .
C17 C18 1.361(7) .
C19 C20 1.429(9) .
C19 H19A 0.9900 .
C19 H19B 0.9900 .
C20 H20A 0.9900 .
C20 H20B 0.9900 .
C21 C26 1.386(7) .
C21 C22 1.442(7) .
C22 C23 1.354(7) .
C22 H22 0.9500 .
C23 C24 1.419(7) .
C23 H23 0.9500 .
C24 C27 1.409(7) 3_656
C24 C25 1.451(7) .
C25 C26 1.389(7) .
C25 C27 1.384(7) .
C26 H26 0.9500 .
C27 C24 1.409(7) 3_656
C27 H27 0.9500 .

loop_
_geom_torsion_atom_site_label_1
_geom_torsion_atom_site_label_2
_geom_torsion_atom_site_label_3
_geom_torsion_atom_site_label_4
_geom_torsion
_geom_torsion_site_symmetry_1
_geom_torsion_site_symmetry_4
C3 S1 C1 C2 61.3(5) . .
S1 C1 C2 S2 -64.7(5) . .
C4 S2 C2 C1 28.7(5) . .
C1 S1 C3 C4 -32.0(5) . .
C1 S1 C3 S3 145.7(3) . .
C5 S3 C3 C4 -5.0(4) . .
C5 S3 C3 S1 177.1(3) . .
S1 C3 C4 S2 2.9(8) . .
S3 C3 C4 S2 -174.8(3) . .
S1 C3 C4 S4 -178.8(3) . .
S3 C3 C4 S4 3.6(6) . .
C2 S2 C4 C3 3.8(6) . .
C2 S2 C4 S4 -174.6(3) . .
C5 S4 C4 C3 -0.1(4) . .
C5 S4 C4 S2 178.4(3) . .
C3 S3 C5 C6 -175.6(4) . .
C3 S3 C5 S4 4.8(3) . .
C4 S4 C5 C6 177.0(4) . .
C4 S4 C5 S3 -3.3(3) . .
S3 C5 C6 S5 -2.3(6) . .
S4 C5 C6 S5 177.3(3) . .
S3 C5 C6 S6 175.9(3) . .
S4 C5 C6 S6 -4.4(6) . .
C7 S5 C6 C5 179.2(4) . .
C7 S5 C6 S6 0.8(3) . .
C8 S6 C6 C5 -178.8(4) . .
C8 S6 C6 S5 -0.5(3) . .
C6 S5 C7 C8 -0.9(5) . .
C6 S5 C7 S7 -177.2(3) . .
C9 S7 C7 C8 -3.4(8) . .
C9 S7 C7 S5 172.4(6) . .
S5 C7 C8 S8 -176.6(3) . .
S7 C7 C8 S8 -0.9(8) . .
S5 C7 C8 S6 0.7(6) . .
S7 C7 C8 S6 176.4(3) . .
C10 S8 C8 C7 12.9(6) . .
C10 S8 C8 S6 -164.5(4) . .
C6 S6 C8 C7 -0.2(5) . .
C6 S6 C8 S8 177.5(3) . .
C7 S7 C9 C10 -10.7(15) . .
S7 C9 C10 S8 29(2) . .
C8 S8 C10 C9 -26.8(13) . .
C13 S11 C11 C12 30.2(14) . .
S11 C11 C12 S12 -36.8(19) . .
C14 S12 C12 C11 17.5(12) . .
C11 S11 C13 C14 -11.5(7) . .
C11 S11 C13 S13 165.4(5) . .
C15 S13 C13 C14 1.0(4) . .
C15 S13 C13 S11 -176.4(3) . .
S11 C13 C14 S12 -0.2(8) . .
S13 C13 C14 S12 -177.2(3) . .
S11 C13 C14 S14 176.4(3) . .
S13 C13 C14 S14 -0.6(6) . .
C12 S12 C14 C13 0.9(6) . .
C12 S12 C14 S14 -175.8(4) . .
C15 S14 C14 C13 -0.2(5) . .
C15 S14 C14 S12 176.9(3) . .
C13 S13 C15 C16 178.0(4) . .
C13 S13 C15 S14 -1.1(3) . .
C14 S14 C15 C16 -178.2(4) . .
C14 S14 C15 S13 0.9(3) . .
S13 C15 C16 S16 176.5(3) . .
S14 C15 C16 S16 -4.5(6) . .
S13 C15 C16 S15 -2.4(7) . .
S14 C15 C16 S15 176.6(3) . .
C18 S16 C16 C15 175.5(4) . .
C18 S16 C16 S15 -5.5(3) . .
C17 S15 C16 C15 -174.2(4) . .
C17 S15 C16 S16 6.8(3) . .
C19 S17 C17 C18 -31.2(5) . .
C19 S17 C17 S15 146.6(3) . .
C16 S15 C17 C18 -5.9(4) . .
C16 S15 C17 S17 176.1(3) . .
S17 C17 C18 S18 3.1(7) . .
S15 C17 C18 S18 -174.7(3) . .
S17 C17 C18 S16 -179.2(3) . .
S15 C17 C18 S16 3.1(5) . .
C20 S18 C18 C17 8.0(6) . .
C20 S18 C18 S16 -169.8(4) . .
C16 S16 C18 C17 1.5(4) . .
C16 S16 C18 S18 179.5(3) . .
C17 S17 C19 C20 56.3(6) . .
S17 C19 C20 S18 -55.0(9) . .
C18 S18 C20 C19 19.6(8) . .
O2 S21 C21 C26 52.5(6) . .
O1 S21 C21 C26 -70.6(6) . .
O3 S21 C21 C26 170.2(4) . .
O2 S21 C21 C22 -129.4(5) . .
O1 S21 C21 C22 107.4(5) . .
O3 S21 C21 C22 -11.8(5) . .
C26 C21 C22 C23 -0.2(8) . .
S21 C21 C22 C23 -178.2(4) . .
C21 C22 C23 C24 2.9(8) . .
C22 C23 C24 C27 178.1(5) . 3_656
C22 C23 C24 C25 -3.8(8) . .
C27 C24 C25 C26 -179.9(5) 3_656 .
C23 C24 C25 C26 1.9(7) . .
C27 C24 C25 C27 0.2(8) 3_656 .
C23 C24 C25 C27 -178.0(5) . .
C22 C21 C26 C25 -1.7(8) . .
S21 C21 C26 C25 176.4(4) . .
C27 C25 C26 C21 -179.3(5) . .
C24 C25 C26 C21 0.8(7) . .
C26 C25 C27 C24 179.9(5) . 3_656
C24 C25 C27 C24 -0.2(8) . 3_656
